data_1507060
loop_
_publ_author_name
'Ishii, Akihiko'
'Kashiura, Satoshi'
'Oshida, Hideaki'
'Nakayama, Juzo'

_publ_section_title
;
 First isolation of eclipsed vic-disulfoxide:
 7,8-dithiabicyclo[4.2.1]nona-2,4-diene 7-exo,8-exo-dioxide.
;
_journal_issue 15
_journal_name_full 'Organic letters'
_journal_page_first 2623
_journal_page_last 2626
_journal_paper_doi 10.1021/ol049031f
_journal_volume 6
_journal_year 2004
_chemical_compound_source 'Local laboratory'
_chemical_formula_moiety 'C7 H8 O2 S2 '
_chemical_formula_sum 'C7 H8 O2 S2'
_chemical_formula_weight 153.18
_chemical_name_systematic
;
8-Thiabicyclo[3.2.1]octa-2,6-diene 8,8-dioxide
;
_space_group_IT_number 62
_symmetry_cell_setting orthorhombic
_symmetry_space_group_name_Hall '-P 2ac 2n'
_symmetry_space_group_name_H-M 'P n m a'
_audit_creation_method maXus
_cell_angle_alpha 90.00
_cell_angle_beta 90.00
_cell_angle_gamma 90.00
_cell_formula_units_Z 8
_cell_length_a 25.122(8)
_cell_length_b 7.078(2)
_cell_length_c 7.922(3)
_cell_measurement_reflns_used 22
_cell_measurement_temperature 298
_cell_measurement_theta_max 29.73
_cell_measurement_theta_min 24.19
_cell_volume 1408.6(8)
_computing_cell_refinement 'MXC(MAC Science)'
_computing_data_collection 'MXC(MAC Science)'
_computing_data_reduction 'maXus (Mackay et al., 1999)'
_computing_structure_refinement 'SHELXL-97 (Sheldrick, 1997)'
_diffrn_measured_fraction_theta_full 0.856
_diffrn_measured_fraction_theta_max 0.856
_diffrn_measurement_device 'Mac Science MXC3K'
_diffrn_measurement_method '\q \w scans'
_diffrn_orient_matrix_type X=UH
_diffrn_orient_matrix_UB_11 -0.12166
_diffrn_orient_matrix_UB_12 -0.00656
_diffrn_orient_matrix_UB_13 0.02964
_diffrn_orient_matrix_UB_21 0.03283
_diffrn_orient_matrix_UB_22 -0.03004
_diffrn_orient_matrix_UB_23 0.08522
_diffrn_orient_matrix_UB_31 0.00743
_diffrn_orient_matrix_UB_32 0.02527
_diffrn_orient_matrix_UB_33 0.10870
_diffrn_radiation_source 'fine-focus sealed tube'
_diffrn_radiation_type ' CuK\a'
_diffrn_radiation_wavelength_id all
_diffrn_reflns_limit_h_max 30
_diffrn_reflns_limit_h_min 0
_diffrn_reflns_limit_k_max 8
_diffrn_reflns_limit_k_min 0
_diffrn_reflns_limit_l_max 9
_diffrn_reflns_limit_l_min 0
_diffrn_reflns_number 1596
_diffrn_reflns_theta_full 70.06
_diffrn_reflns_theta_max 70.06
_diffrn_reflns_theta_min 1.76
_exptl_absorpt_coefficient_mu 6.351
_exptl_absorpt_correction_T_max 0.994
_exptl_absorpt_correction_T_min 0.921
_exptl_absorpt_correction_type psi-scan
_exptl_absorpt_process_details
;
psi-scan (North, Philips & Mathews, 1968)
;
_exptl_crystal_colour Colourless
_exptl_crystal_density_diffrn 1.445
_exptl_crystal_density_method 'not measured'
_exptl_crystal_description Cube
_exptl_crystal_size_max 0.36
_exptl_crystal_size_mid 0.36
_exptl_crystal_size_min 0.04
_refine_diff_density_max 0.777
_refine_diff_density_min -0.480
_refine_diff_density_rms 0.156
_refine_ls_extinction_method none
_refine_ls_goodness_of_fit_ref 1.154
_refine_ls_hydrogen_treatment refxyz
_refine_ls_matrix_type full
_refine_ls_number_parameters 103
_refine_ls_number_reflns 1246
_refine_ls_number_restraints 0
_refine_ls_restrained_S_all 1.154
_refine_ls_R_factor_all 0.0993
_refine_ls_R_factor_gt 0.0934
_refine_ls_shift/su_max 0.000
_refine_ls_shift/su_mean 0.000
_refine_ls_structure_factor_coef Fsqd
_refine_ls_weighting_details 'calc w=1/[\s^2^(Fo^2^)+(0.1412P)^2^+3.2175P] where P=(Fo^2^+2Fc^2^)/3'
_refine_ls_weighting_scheme calc
_refine_ls_wR_factor_gt 0.2440
_refine_ls_wR_factor_ref 0.2494
_reflns_number_gt 1137
_reflns_number_total 1246
_reflns_threshold_expression >2sigma(I)
_cod_data_source_file ol049031fsi20040526_105132.cif
_cod_data_source_block global
_cod_depositor_comments
;
The following automatic conversions were performed:

'_symmetry_cell_setting' value 'Orthorhombic' changed to
'orthorhombic' according to
/home/saulius/struct/CIF-dictionaries/cif_core.dic dictionary named
'cif_core.dic' version 2.4.1 from 2010-06-29.

Automatic conversion script
Id: cif_fix_values 1715 2011-07-08 13:25:40Z adriana 
;
_cod_original_sg_symbol_H-M 'P n m a       '
_cod_original_formula_sum 'C7 H8 O2 S2 '
_cod_database_code 1507060

loop_
_symmetry_equiv_pos_as_xyz
+X,+Y,+Z
-X,-Y,-Z
'-X+ 1/2,-Y,+Z+ 1/2'
'+X+ 1/2,+Y,-Z+ 1/2'
'+X+ 1/2,-Y+ 1/2,-Z+ 1/2'
'-X+ 1/2,+Y+ 1/2,+Z+ 1/2'
'-X,+Y+ 1/2,-Z'
'+X,-Y+ 1/2,+Z'

loop_
_atom_site_label
_atom_site_type_symbol
_atom_site_fract_x
_atom_site_fract_y
_atom_site_fract_z
_atom_site_U_iso_or_equiv
_atom_site_adp_type
_atom_site_occupancy
_atom_site_symmetry_multiplicity
_atom_site_calc_flag
_atom_site_refinement_flags
S1A S 0.08028(8) 0.7500 0.9042(2) 0.0489(6) Uani 1 2 d S
S1B S 0.18148(9) 0.2500 -0.0617(2) 0.0534(6) Uani 1 2 d S
O2B O 0.2071(3) 0.2500 -0.2230(7) 0.077(2) Uani 1 2 d S
C2A C 0.0440(2) 0.5714(8) 0.7883(6) 0.0534(14) Uani 1 1 d .
O2A O 0.0655(3) 0.7500 1.0794(7) 0.0649(17) Uani 1 2 d S
C2B C 0.2094(2) 0.0729(8) 0.0746(6) 0.0543(13) Uani 1 1 d .
O1A O 0.1360(2) 0.7500 0.8700(8) 0.0711(17) Uani 1 2 d S
C1A C -0.0101(2) 0.6566(9) 0.7927(6) 0.0586(15) Uani 1 1 d .
O1B O 0.1249(3) 0.2500 -0.0619(10) 0.082(2) Uani 1 2 d S
C1B C 0.2629(2) 0.1569(9) 0.1062(6) 0.0555(14) Uani 1 1 d .
C4A C 0.0733(4) 0.7500 0.5325(10) 0.077(3) Uani 1 2 d S
C3B C 0.1760(3) 0.0711(12) 0.2366(9) 0.077(2) Uani 1 1 d .
C3A C 0.0672(3) 0.5718(12) 0.6087(8) 0.079(2) Uani 1 1 d .
C4B C 0.1661(5) 0.2500 0.3063(13) 0.090(4) Uani 1 2 d S
H2A H 0.0426 0.4462 0.8347 0.064 Uiso 1 1 d R
H2B H 0.2137 -0.0516 0.0284 0.065 Uiso 1 1 d R
H1A H -0.0410 0.5769 0.7951 0.070 Uiso 1 1 d R
H1B H 0.2932 0.0767 0.1245 0.067 Uiso 1 1 d R
H4A H 0.0826 0.7500 0.4152 0.093 Uiso 1 2 d SR
H4B H 0.1523 0.2500 0.4188 0.108 Uiso 1 2 d SR

loop_
_atom_site_aniso_label
_atom_site_aniso_U_11
_atom_site_aniso_U_22
_atom_site_aniso_U_33
_atom_site_aniso_U_23
_atom_site_aniso_U_13
_atom_site_aniso_U_12
S1A 0.0540(11) 0.0502(11) 0.0425(10) 0.000 -0.0039(7) 0.000
S1B 0.0676(13) 0.0437(10) 0.0490(10) 0.000 -0.0179(8) 0.000
O2B 0.133(6) 0.057(4) 0.040(3) 0.000 -0.014(3) 0.000
C2A 0.061(3) 0.045(3) 0.054(3) -0.007(2) -0.004(2) -0.004(2)
O2A 0.090(5) 0.062(4) 0.043(3) 0.000 -0.009(3) 0.000
C2B 0.065(3) 0.043(3) 0.055(3) 0.007(2) -0.007(2) 0.002(3)
O1A 0.055(4) 0.084(5) 0.074(4) 0.000 -0.011(3) 0.000
C1A 0.051(3) 0.075(4) 0.050(3) -0.004(3) 0.002(2) -0.013(3)
O1B 0.059(4) 0.075(4) 0.112(5) 0.000 -0.037(4) 0.000
C1B 0.047(3) 0.067(3) 0.053(3) 0.006(2) -0.007(2) 0.011(3)
C4A 0.061(6) 0.135(10) 0.036(4) 0.000 0.007(4) 0.000
C3B 0.067(4) 0.099(6) 0.066(4) 0.021(4) 0.004(3) -0.007(4)
C3A 0.076(4) 0.107(6) 0.053(3) -0.025(4) 0.004(3) 0.007(4)
C4B 0.085(8) 0.127(11) 0.059(6) 0.000 0.019(5) 0.000

loop_
_atom_type_symbol
_atom_type_description
_atom_type_scat_dispersion_real
_atom_type_scat_dispersion_imag
_atom_type_scat_source
C C 0.0181 0.0091 'International Tables Vol C Tables 4.2.6.8 and 6.1.1.4'
H H 0.0000 0.0000 'International Tables Vol C Tables 4.2.6.8 and 6.1.1.4'
O O 0.0492 0.0322 'International Tables Vol C Tables 4.2.6.8 and 6.1.1.4'
S S 0.3331 0.5567 'International Tables Vol C Tables 4.2.6.8 and 6.1.1.4'

loop_
_diffrn_radiation_wavelength
1.54178

loop_
_geom_angle_atom_site_label_1
_geom_angle_atom_site_label_2
_geom_angle_atom_site_label_3
_geom_angle
_geom_angle_site_symmetry_1
_geom_angle_site_symmetry_3
O1A S1A O2A 115.9(4) . .
O1A S1A C2A 113.4(3) . 8_575
O2A S1A C2A 111.1(3) . 8_575
O1A S1A C2A 113.4(3) . .
O2A S1A C2A 111.1(3) . .
C2A S1A C2A 88.7(4) 8_575 .
O1B S1B O2B 116.6(4) . .
O1B S1B C2B 113.0(3) . 8_565
O2B S1B C2B 111.2(3) . 8_565
O1B S1B C2B 113.0(3) . .
O2B S1B C2B 111.2(3) . .
C2B S1B C2B 88.5(4) 8_565 .
C1A C2A C3A 111.5(5) . .
C1A C2A S1A 99.5(4) . .
C3A C2A S1A 106.2(4) . .
C1B C2B C3B 110.8(5) . .
C1B C2B S1B 100.0(4) . .
C3B C2B S1B 107.2(4) . .
C1A C1A C2A 113.9(3) 8_575 .
C1B C1B C2B 113.5(3) 8_565 .
C3A C4A C3A 127.4(8) . 8_575
C4B C3B C2B 114.7(7) . .
C4A C3A C2A 116.1(6) . .
C3B C4B C3B 128.9(9) . 8_565
C1A C2A H2A 109.3 . .
C3A C2A H2A 111.7 . .
S1A C2A H2A 118.0 . .
C1B C2B H2B 109.2 . .
C3B C2B H2B 111.9 . .
S1B C2B H2B 117.1 . .
C1A C1A H1A 126.0 8_575 .
C2A C1A H1A 120.1 . .
C1B C1B H1B 126.2 8_565 .
C2B C1B H1B 120.2 . .
C3A C4A H4A 116.3 . .
C3A C4A H4A 116.3 8_575 .
C3B C4B H4B 115.5 . .
C3B C4B H4B 115.5 8_565 .

loop_
_geom_bond_atom_site_label_1
_geom_bond_atom_site_label_2
_geom_bond_distance
_geom_bond_site_symmetry_2
S1A O1A 1.425(7) .
S1A O2A 1.437(6) .
S1A C2A 1.808(5) 8_575
S1A C2A 1.808(5) .
S1B O1B 1.421(7) .
S1B O2B 1.431(7) .
S1B C2B 1.796(5) 8_565
S1B C2B 1.796(5) .
C2A C1A 1.489(8) .
C2A C3A 1.537(8) .
C2B C1B 1.491(8) .
C2B C3B 1.534(9) .
C1A C1A 1.322(13) 8_575
C1B C1B 1.317(12) 8_565
C4A C3A 1.407(9) .
C4A C3A 1.407(9) 8_575
C3B C4B 1.403(9) .
C4B C3B 1.403(9) 8_565
C2A H2A 0.9600 .
C2B H2B 0.9600 .
C1A H1A 0.9599 .
C1B H1B 0.9601 .
C4A H4A 0.9581 .
C4B H4B 0.9567 .
